data_7014722
loop_
_publ_author_name
'Brewer, Cynthia T.'
'Brewer, Greg'
'Butcher, Ray J.'
'Carpenter, Everett E.'
'Schmiedekamp, Ann M.'
'Schmiedekamp, Carl'
'Straka, Alison'
'Viragh, Carol'
'Yuzefpolskiy, Yevgeniy'
'Zavalij, Peter'

_publ_section_title
;
 Synthesis and characterization of homo- and heterodinuclear
 M(II)-M'(III) (M(II) = Mn or Fe, M'(III) = Fe or Co) mixed-valence
 supramolecular pseudo-dimers. The effect of hydrogen bonding on spin
 state selection of M(II).
;
_journal_issue 1
_journal_name_full 'Dalton transactions (Cambridge, England : 2003)'
_journal_page_first 181
_journal_page_last 194
_journal_paper_doi 10.1039/c0dt01098g
_journal_volume 40
_journal_year 2011
_chemical_formula_moiety 'C42 H57 Fe2 N20, 2(B F4)'
_chemical_formula_sum 'C42 H57 B2 F8 Fe2 N20'
_chemical_formula_weight 1127.40
_chemical_name_systematic
;
?
;
_space_group_IT_number 15
_symmetry_cell_setting monoclinic
_symmetry_space_group_name_Hall '-C 2yc'
_symmetry_space_group_name_H-M 'C 1 2/c 1'
_atom_sites_solution_hydrogens geom
_atom_sites_solution_primary direct
_atom_sites_solution_secondary difmap
_audit_creation_method SHELXL-97
_cell_angle_alpha 90.00
_cell_angle_beta 93.0491(13)
_cell_angle_gamma 90.00
_cell_formula_units_Z 4
_cell_length_a 21.3419(3)
_cell_length_b 12.5140(2)
_cell_length_c 19.6566(3)
_cell_measurement_reflns_used 6073
_cell_measurement_temperature 295(2)
_cell_measurement_theta_max 77.3582
_cell_measurement_theta_min 4.5013
_cell_volume 5242.31(14)
_computing_cell_refinement
;
CrysAlisPro, Oxford Diffraction Ltd.,
Version 1.171.33.52 (release 06-11-2009 CrysAlis171 .NET)
(compiled Nov 6 2009,16:24:50)
;
_computing_data_collection
;
CrysAlisPro, Oxford Diffraction Ltd.,
Version 1.171.33.52 (release 06-11-2009 CrysAlis171 .NET)
(compiled Nov 6 2009,16:24:50)
;
_computing_data_reduction
;
CrysAlisPro, Oxford Diffraction Ltd.,
Version 1.171.33.52 (release 06-11-2009 CrysAlis171 .NET)
(compiled Nov 6 2009,16:24:50)
;
_computing_molecular_graphics 'Shelxtl (Bruker, 1998)'
_computing_publication_material Shelxtl
_computing_structure_refinement 'SHELXL-97 (Sheldrick, 2008)'
_computing_structure_solution 'SHELXS-97 (Sheldrick, 2008)'
_diffrn_ambient_temperature 295(2)
_diffrn_detector_area_resol_mean 10.5081
_diffrn_measured_fraction_theta_full 0.998
_diffrn_measured_fraction_theta_max 0.984
_diffrn_measurement_device_type 'Xcalibur, Ruby, Gemini'
_diffrn_measurement_method '\w scans'
_diffrn_radiation_monochromator graphite
_diffrn_radiation_source 'Enhance (Cu) X-ray Source'
_diffrn_radiation_type CuK\a
_diffrn_radiation_wavelength 1.54184
_diffrn_reflns_av_R_equivalents 0.0247
_diffrn_reflns_av_sigmaI/netI 0.0275
_diffrn_reflns_limit_h_max 25
_diffrn_reflns_limit_h_min -26
_diffrn_reflns_limit_k_max 14
_diffrn_reflns_limit_k_min -15
_diffrn_reflns_limit_l_max 16
_diffrn_reflns_limit_l_min -24
_diffrn_reflns_number 12868
_diffrn_reflns_theta_full 67.50
_diffrn_reflns_theta_max 77.48
_diffrn_reflns_theta_min 4.51
_exptl_absorpt_coefficient_mu 5.138
_exptl_absorpt_correction_T_max 1.00000
_exptl_absorpt_correction_T_min 0.44340
_exptl_absorpt_correction_type multi-scan
_exptl_absorpt_process_details
;
CrysAlisPro, Oxford Diffraction Ltd.,
Version 1.171.33.52 (release 06-11-2009 CrysAlis171 .NET)
(compiled Nov 6 2009,16:24:50)
Empirical absorption correction using spherical harmonics,
implemented in SCALE3 ABSPACK scaling algorithm.
;
_exptl_crystal_colour black
_exptl_crystal_density_diffrn 1.428
_exptl_crystal_density_method 'not measured'
_exptl_crystal_description needle
_exptl_crystal_F_000 2332
_exptl_crystal_size_max 0.45
_exptl_crystal_size_mid 0.21
_exptl_crystal_size_min 0.16
_refine_diff_density_max 0.821
_refine_diff_density_min -0.341
_refine_diff_density_rms 0.064
_refine_ls_extinction_method none
_refine_ls_goodness_of_fit_ref 1.020
_refine_ls_hydrogen_treatment constr
_refine_ls_matrix_type full
_refine_ls_number_parameters 378
_refine_ls_number_reflns 5494
_refine_ls_number_restraints 69
_refine_ls_restrained_S_all 1.082
_refine_ls_R_factor_all 0.0678
_refine_ls_R_factor_gt 0.0539
_refine_ls_shift/su_max 0.001
_refine_ls_shift/su_mean 0.000
_refine_ls_structure_factor_coef Fsqd
_refine_ls_weighting_details 'calc w=1/[\s^2^(Fo^2^)+(0.1164P)^2^] where P=(Fo^2^+2Fc^2^)/3'
_refine_ls_weighting_scheme calc
_refine_ls_wR_factor_gt 0.1536
_refine_ls_wR_factor_ref 0.1632
_reflns_number_gt 4193
_reflns_number_total 5494
_reflns_threshold_expression I>2\s(I)
_cod_data_source_file C0DT01098G.TXT
_cod_data_source_block ams-4a
_cod_original_cell_volume 5242.33(14)
_cod_database_code 7014722

loop_
_symmetry_equiv_pos_as_xyz
'x, y, z'
'-x, y, -z+1/2'
'x+1/2, y+1/2, z'
'-x+1/2, y+1/2, -z+1/2'
'-x, -y, -z'
'x, -y, z-1/2'
'-x+1/2, -y+1/2, -z'
'x+1/2, -y+1/2, z-1/2'

loop_
_atom_site_label
_atom_site_type_symbol
_atom_site_fract_x
_atom_site_fract_y
_atom_site_fract_z
_atom_site_U_iso_or_equiv
_atom_site_adp_type
_atom_site_occupancy
_atom_site_symmetry_multiplicity
_atom_site_calc_flag
_atom_site_refinement_flags
_atom_site_disorder_assembly
_atom_site_disorder_group
Fe Fe 0.370774(19) 0.63338(3) 0.69282(2) 0.04202(16) Uani 1 1 d . . .
N N 0.22510(15) 0.6477(3) 0.62780(18) 0.0682(8) Uani 1 1 d . . .
N1A N 0.33855(11) 0.5233(2) 0.62353(13) 0.0509(6) Uani 1 1 d . . .
N2A N 0.40521(12) 0.4986(2) 0.73458(12) 0.0491(5) Uani 1 1 d . . .
N3A N 0.43341(14) 0.4689(3) 0.79392(14) 0.0658(8) Uani 1 1 d . . .
H3AB H 0.4481 0.5118 0.8250 0.079 Uiso 0.66(3) 1 calc PR . .
N1B N 0.29708(14) 0.6217(2) 0.75382(15) 0.0574(6) Uani 1 1 d . . .
N2B N 0.39833(13) 0.7311(2) 0.76885(17) 0.0631(7) Uani 1 1 d . . .
N3B N 0.44319(17) 0.8055(3) 0.7795(3) 0.0960(14) Uani 1 1 d . . .
H3BB H 0.4752 0.8143 0.7554 0.115 Uiso 0.26(6) 1 calc PR . .
N1C N 0.34066(12) 0.7631(2) 0.63843(14) 0.0541(6) Uani 1 1 d . . .
N2C N 0.44307(12) 0.6574(2) 0.63467(13) 0.0532(6) Uani 1 1 d . . .
N3C N 0.49479(14) 0.6026(3) 0.61938(14) 0.0671(8) Uani 1 1 d . . .
H3CB H 0.5099 0.5484 0.6415 0.080 Uiso 0.58(6) 1 calc PR . .
C1A C 0.23251(17) 0.5668(4) 0.5769(2) 0.0739(10) Uani 1 1 d . . .
H1AA H 0.2091 0.5881 0.5354 0.089 Uiso 1 1 calc R . .
H1AB H 0.2144 0.5007 0.5924 0.089 Uiso 1 1 calc R . .
C2A C 0.30032(16) 0.5462(3) 0.56047(17) 0.0649(9) Uani 1 1 d . . .
H2AA H 0.3022 0.4859 0.5296 0.078 Uiso 1 1 calc R . .
H2AB H 0.3170 0.6083 0.5381 0.078 Uiso 1 1 calc R . .
C3A C 0.35348(14) 0.4263(3) 0.63706(16) 0.0525(7) Uani 1 1 d . . .
H3AA H 0.3423 0.3707 0.6075 0.063 Uiso 1 1 calc R . .
C4A C 0.38871(14) 0.4081(3) 0.70069(16) 0.0504(6) Uani 1 1 d . . .
C5A C 0.40715(16) 0.3195(3) 0.73877(19) 0.0607(8) Uani 1 1 d . . .
H5AA H 0.4018 0.2479 0.7272 0.073 Uiso 1 1 calc R . .
C6A C 0.43519(18) 0.3609(3) 0.7974(2) 0.0684(10) Uani 1 1 d . . .
C7A C 0.4620(2) 0.3060(5) 0.8598(2) 0.0974(16) Uani 1 1 d . . .
H7AA H 0.4885 0.2483 0.8468 0.146 Uiso 1 1 calc R . .
H7AB H 0.4285 0.2783 0.8854 0.146 Uiso 1 1 calc R . .
H7AC H 0.4862 0.3560 0.8873 0.146 Uiso 1 1 calc R . .
C1B C 0.19631(17) 0.6186(4) 0.6889(2) 0.0759(11) Uani 1 1 d . . .
H1BA H 0.1602 0.5737 0.6774 0.091 Uiso 1 1 calc R . .
H1BB H 0.1813 0.6828 0.7104 0.091 Uiso 1 1 calc R . .
C2B C 0.24022(17) 0.5593(3) 0.7399(2) 0.0703(9) Uani 1 1 d . . .
H2BA H 0.2193 0.5476 0.7819 0.084 Uiso 1 1 calc R . .
H2BB H 0.2510 0.4901 0.7215 0.084 Uiso 1 1 calc R . .
C3B C 0.30224(18) 0.6769(3) 0.80911(19) 0.0657(9) Uani 1 1 d . . .
H3BA H 0.2722 0.6736 0.8416 0.079 Uiso 1 1 calc R . .
C4B C 0.35622(18) 0.7433(3) 0.81794(18) 0.0658(9) Uani 1 1 d . . .
C5B C 0.3756(3) 0.8271(4) 0.8604(3) 0.0932(16) Uani 1 1 d . . .
H5BA H 0.3561 0.8527 0.8983 0.112 Uiso 1 1 calc R . .
C6B C 0.4298(3) 0.8636(4) 0.8341(4) 0.111(2) Uani 1 1 d . . .
C7B C 0.4715(3) 0.9552(4) 0.8584(5) 0.169(4) Uani 1 1 d . . .
H7BA H 0.4989 0.9744 0.8232 0.254 Uiso 1 1 calc R . .
H7BB H 0.4960 0.9337 0.8985 0.254 Uiso 1 1 calc R . .
H7BC H 0.4460 1.0155 0.8690 0.254 Uiso 1 1 calc R . .
C1C C 0.22791(17) 0.7583(3) 0.6091(2) 0.0759(11) Uani 1 1 d . . .
H1CA H 0.1886 0.7924 0.6190 0.091 Uiso 1 1 calc R . .
H1CB H 0.2326 0.7634 0.5604 0.091 Uiso 1 1 calc R . .
C2C C 0.28148(18) 0.8183(3) 0.6460(2) 0.0701(9) Uani 1 1 d . . .
H2CA H 0.2840 0.8900 0.6276 0.084 Uiso 1 1 calc R . .
H2CB H 0.2735 0.8242 0.6940 0.084 Uiso 1 1 calc R . .
C3C C 0.37865(16) 0.7975(3) 0.59469(17) 0.0585(8) Uani 1 1 d . . .
H3CA H 0.3702 0.8586 0.5689 0.070 Uiso 1 1 calc R . .
C4C C 0.43512(15) 0.7357(3) 0.58800(15) 0.0545(7) Uani 1 1 d . . .
C5C C 0.48277(17) 0.7305(4) 0.54220(16) 0.0663(9) Uani 1 1 d . . .
H5CA H 0.4885 0.7746 0.5050 0.080 Uiso 1 1 calc R . .
C6C C 0.51908(18) 0.6461(4) 0.56410(18) 0.0707(10) Uani 1 1 d . . .
C7C C 0.5772(2) 0.5996(5) 0.5351(2) 0.0942(15) Uani 1 1 d . . .
H7CA H 0.5990 0.5564 0.5691 0.141 Uiso 1 1 calc R . .
H7CB H 0.6040 0.6565 0.5217 0.141 Uiso 1 1 calc R . .
H7CC H 0.5654 0.5563 0.4962 0.141 Uiso 1 1 calc R . .
B B 0.3597(2) 0.1100(3) 0.57813(19) 0.104(2) Uani 1 1 d D . .
F1 F 0.3996(4) 0.0682(8) 0.5367(5) 0.188(5) Uani 0.486(7) 1 d PDU A 1
F2 F 0.3839(4) 0.1067(9) 0.6412(3) 0.222(5) Uani 0.486(7) 1 d PDU A 1
F3 F 0.3070(3) 0.0546(7) 0.5740(4) 0.159(4) Uani 0.486(7) 1 d PDU A 1
F4 F 0.3479(5) 0.2099(4) 0.5606(6) 0.244(6) Uani 0.486(7) 1 d PDU A 1
F1A F 0.4041(4) 0.1832(6) 0.5753(4) 0.178(4) Uani 0.514(7) 1 d PDU A 2
F2A F 0.3636(5) 0.0639(7) 0.6385(3) 0.193(5) Uani 0.514(7) 1 d PDU A 2
F3A F 0.3674(5) 0.0377(5) 0.5305(4) 0.145(4) Uani 0.514(7) 1 d PDU A 2
F4A F 0.3044(4) 0.1555(8) 0.5683(6) 0.277(6) Uani 0.514(7) 1 d PDU A 2

loop_
_atom_site_aniso_label
_atom_site_aniso_U_11
_atom_site_aniso_U_22
_atom_site_aniso_U_33
_atom_site_aniso_U_23
_atom_site_aniso_U_13
_atom_site_aniso_U_12
Fe 0.0449(2) 0.0383(2) 0.0433(2) 0.00098(17) 0.00625(15) 0.00061(17)
N 0.0608(17) 0.068(2) 0.0759(19) -0.0032(15) 0.0022(14) -0.0010(14)
N1A 0.0467(13) 0.0567(16) 0.0494(13) -0.0044(11) 0.0038(10) -0.0024(11)
N2A 0.0558(13) 0.0481(14) 0.0437(12) 0.0028(10) 0.0062(10) -0.0056(11)
N3A 0.0705(17) 0.080(2) 0.0470(14) 0.0123(14) 0.0008(12) -0.0246(15)
N1B 0.0579(15) 0.0555(16) 0.0592(15) 0.0039(12) 0.0071(12) 0.0024(12)
N2B 0.0556(15) 0.0436(14) 0.090(2) -0.0031(14) -0.0028(13) 0.0037(12)
N3B 0.0597(18) 0.0400(16) 0.186(4) -0.009(2) -0.019(2) 0.0053(13)
N1C 0.0528(13) 0.0480(14) 0.0609(15) 0.0012(12) -0.0019(11) 0.0017(11)
N2C 0.0533(14) 0.0629(17) 0.0438(12) 0.0090(11) 0.0051(10) 0.0075(11)
N3C 0.0640(17) 0.094(2) 0.0434(13) -0.0017(14) 0.0056(11) 0.0250(16)
C1A 0.0546(18) 0.082(3) 0.083(2) -0.017(2) -0.0122(17) -0.0044(17)
C2A 0.0624(19) 0.080(2) 0.0507(16) -0.0055(17) -0.0073(14) 0.0048(17)
C3A 0.0525(15) 0.0500(18) 0.0556(16) -0.0095(13) 0.0083(12) -0.0060(13)
C4A 0.0517(15) 0.0466(15) 0.0539(16) -0.0009(13) 0.0126(12) -0.0042(12)
C5A 0.0592(18) 0.0501(18) 0.073(2) 0.0106(16) 0.0099(15) -0.0079(14)
C6A 0.0623(19) 0.078(3) 0.064(2) 0.0228(18) 0.0041(15) -0.0186(17)
C7A 0.086(3) 0.116(4) 0.089(3) 0.050(3) -0.008(2) -0.020(3)
C1B 0.0445(17) 0.086(3) 0.098(3) -0.006(2) 0.0110(17) 0.0006(16)
C2B 0.064(2) 0.068(2) 0.080(2) 0.0033(19) 0.0164(17) -0.0117(17)
C3B 0.070(2) 0.067(2) 0.0605(19) 0.0004(17) 0.0095(15) 0.0149(17)
C4B 0.072(2) 0.063(2) 0.0612(19) -0.0091(16) -0.0074(16) 0.0201(17)
C5B 0.097(3) 0.075(3) 0.104(3) -0.028(3) -0.032(3) 0.032(3)
C6B 0.087(3) 0.053(2) 0.187(6) -0.020(3) -0.057(4) 0.018(2)
C7B 0.114(4) 0.056(3) 0.326(11) -0.058(5) -0.088(6) 0.015(3)
C1C 0.0547(19) 0.075(3) 0.096(3) 0.013(2) -0.0077(18) 0.0114(17)
C2C 0.066(2) 0.0485(19) 0.095(3) -0.0004(18) 0.0010(18) 0.0119(16)
C3C 0.0676(19) 0.0482(17) 0.0582(17) 0.0098(14) -0.0099(14) -0.0046(14)
C4C 0.0569(16) 0.0593(19) 0.0470(15) 0.0096(13) -0.0014(12) -0.0072(14)
C5C 0.070(2) 0.085(3) 0.0447(15) 0.0082(16) 0.0061(14) -0.0127(18)
C6C 0.064(2) 0.102(3) 0.0467(17) -0.0062(18) 0.0073(14) 0.0028(19)
C7C 0.081(3) 0.138(5) 0.066(2) -0.009(3) 0.022(2) 0.020(3)
B 0.137(6) 0.070(4) 0.109(5) -0.009(3) 0.042(4) -0.011(4)
F1 0.198(10) 0.195(11) 0.178(9) -0.033(8) 0.067(8) -0.014(8)
F2 0.245(11) 0.289(12) 0.132(8) -0.049(8) 0.008(7) -0.137(9)
F3 0.241(9) 0.100(5) 0.140(6) -0.017(5) 0.029(6) -0.056(6)
F4 0.271(14) 0.053(4) 0.407(13) -0.014(7) 0.006(12) -0.013(7)
F1A 0.208(9) 0.136(7) 0.193(8) -0.024(6) 0.034(7) -0.092(6)
F2A 0.198(9) 0.275(12) 0.108(6) 0.025(7) 0.023(5) -0.132(8)
F3A 0.232(10) 0.083(4) 0.119(5) -0.038(4) -0.009(6) -0.035(5)
F4A 0.191(10) 0.217(12) 0.426(14) 0.029(12) 0.042(11) 0.057(9)

loop_
_atom_type_symbol
_atom_type_description
_atom_type_scat_dispersion_real
_atom_type_scat_dispersion_imag
_atom_type_scat_source
C C 0.0181 0.0091 'International Tables Vol C Tables 4.2.6.8 and 6.1.1.4'
H H 0.0000 0.0000 'International Tables Vol C Tables 4.2.6.8 and 6.1.1.4'
N N 0.0311 0.0180 'International Tables Vol C Tables 4.2.6.8 and 6.1.1.4'
B B 0.0090 0.0039 'International Tables Vol C Tables 4.2.6.8 and 6.1.1.4'
F F 0.0727 0.0534 'International Tables Vol C Tables 4.2.6.8 and 6.1.1.4'
Fe Fe -1.1336 3.1974 'International Tables Vol C Tables 4.2.6.8 and 6.1.1.4'

loop_
_geom_angle_atom_site_label_1
_geom_angle_atom_site_label_2
_geom_angle_atom_site_label_3
_geom_angle
_geom_angle_site_symmetry_1
_geom_angle_site_symmetry_3
_geom_angle_publ_flag
N2C Fe N2B 97.54(12) . . ?
N2C Fe N2A 94.80(10) . . ?
N2B Fe N2A 97.01(11) . . ?
N2C Fe N1C 79.07(11) . . ?
N2B Fe N1C 88.67(12) . . ?
N2A Fe N1C 172.17(11) . . ?
N2C Fe N1A 87.84(11) . . ?
N2B Fe N1A 173.54(12) . . ?
N2A Fe N1A 78.89(11) . . ?
N1C Fe N1A 95.90(11) . . ?
N2C Fe N1B 175.39(12) . . ?
N2B Fe N1B 78.97(13) . . ?
N2A Fe N1B 88.64(11) . . ?
N1C Fe N1B 97.75(11) . . ?
N1A Fe N1B 95.84(11) . . ?
C1B N C1C 119.2(4) . . ?
C1B N C1A 118.4(4) . . ?
C1C N C1A 119.5(4) . . ?
C3A N1A C2A 118.6(3) . . ?
C3A N1A Fe 115.6(2) . . ?
C2A N1A Fe 125.8(2) . . ?
N3A N2A C4A 106.9(3) . . ?
N3A N2A Fe 137.0(2) . . ?
C4A N2A Fe 115.1(2) . . ?
N2A N3A C6A 109.3(3) . . ?
N2A N3A H3AB 125.3 . . ?
C6A N3A H3AB 125.3 . . ?
C3B N1B C2B 118.6(3) . . ?
C3B N1B Fe 115.2(3) . . ?
C2B N1B Fe 126.2(2) . . ?
N3B N2B C4B 107.6(4) . . ?
N3B N2B Fe 136.1(3) . . ?
C4B N2B Fe 114.9(2) . . ?
C6B N3B N2B 108.7(5) . . ?
C6B N3B H3BB 125.6 . . ?
N2B N3B H3BB 125.6 . . ?
C3C N1C C2C 119.4(3) . . ?
C3C N1C Fe 115.2(2) . . ?
C2C N1C Fe 125.3(2) . . ?
N3C N2C C4C 107.1(3) . . ?
N3C N2C Fe 136.1(2) . . ?
C4C N2C Fe 115.3(2) . . ?
C6C N3C N2C 109.3(3) . . ?
C6C N3C H3CB 125.3 . . ?
N2C N3C H3CB 125.3 . . ?
N C1A C2A 114.1(3) . . ?
N C1A H1AA 108.7 . . ?
C2A C1A H1AA 108.7 . . ?
N C1A H1AB 108.7 . . ?
C2A C1A H1AB 108.7 . . ?
H1AA C1A H1AB 107.6 . . ?
N1A C2A C1A 110.2(3) . . ?
N1A C2A H2AA 109.6 . . ?
C1A C2A H2AA 109.6 . . ?
N1A C2A H2AB 109.6 . . ?
C1A C2A H2AB 109.6 . . ?
H2AA C2A H2AB 108.1 . . ?
N1A C3A C4A 116.3(3) . . ?
N1A C3A H3AA 121.9 . . ?
C4A C3A H3AA 121.9 . . ?
N2A C4A C5A 110.3(3) . . ?
N2A C4A C3A 113.9(3) . . ?
C5A C4A C3A 135.7(3) . . ?
C6A C5A C4A 104.5(3) . . ?
C6A C5A H5AA 127.8 . . ?
C4A C5A H5AA 127.8 . . ?
N3A C6A C5A 109.0(3) . . ?
N3A C6A C7A 120.6(4) . . ?
C5A C6A C7A 130.3(4) . . ?
C6A C7A H7AA 109.5 . . ?
C6A C7A H7AB 109.5 . . ?
H7AA C7A H7AB 109.5 . . ?
C6A C7A H7AC 109.5 . . ?
H7AA C7A H7AC 109.5 . . ?
H7AB C7A H7AC 109.5 . . ?
N C1B C2B 113.6(3) . . ?
N C1B H1BA 108.8 . . ?
C2B C1B H1BA 108.8 . . ?
N C1B H1BB 108.8 . . ?
C2B C1B H1BB 108.8 . . ?
H1BA C1B H1BB 107.7 . . ?
N1B C2B C1B 109.7(3) . . ?
N1B C2B H2BA 109.7 . . ?
C1B C2B H2BA 109.7 . . ?
N1B C2B H2BB 109.7 . . ?
C1B C2B H2BB 109.7 . . ?
H2BA C2B H2BB 108.2 . . ?
N1B C3B C4B 116.7(3) . . ?
N1B C3B H3BA 121.7 . . ?
C4B C3B H3BA 121.7 . . ?
N2B C4B C5B 108.9(4) . . ?
N2B C4B C3B 114.1(3) . . ?
C5B C4B C3B 136.6(4) . . ?
C6B C5B C4B 104.9(5) . . ?
C6B C5B H5BA 127.6 . . ?
C4B C5B H5BA 127.6 . . ?
N3B C6B C5B 109.9(4) . . ?
N3B C6B C7B 121.1(7) . . ?
C5B C6B C7B 128.9(7) . . ?
C6B C7B H7BA 109.5 . . ?
C6B C7B H7BB 109.5 . . ?
H7BA C7B H7BB 109.5 . . ?
C6B C7B H7BC 109.5 . . ?
H7BA C7B H7BC 109.5 . . ?
H7BB C7B H7BC 109.5 . . ?
N C1C C2C 113.3(3) . . ?
N C1C H1CA 108.9 . . ?
C2C C1C H1CA 108.9 . . ?
N C1C H1CB 108.9 . . ?
C2C C1C H1CB 108.9 . . ?
H1CA C1C H1CB 107.7 . . ?
N1C C2C C1C 110.6(3) . . ?
N1C C2C H2CA 109.5 . . ?
C1C C2C H2CA 109.5 . . ?
N1C C2C H2CB 109.5 . . ?
C1C C2C H2CB 109.5 . . ?
H2CA C2C H2CB 108.1 . . ?
N1C C3C C4C 116.1(3) . . ?
N1C C3C H3CA 121.9 . . ?
C4C C3C H3CA 121.9 . . ?
N2C C4C C5C 109.6(3) . . ?
N2C C4C C3C 113.8(3) . . ?
C5C C4C C3C 136.4(3) . . ?
C6C C5C C4C 104.7(3) . . ?
C6C C5C H5CA 127.7 . . ?
C4C C5C H5CA 127.7 . . ?
N3C C6C C5C 109.3(3) . . ?
N3C C6C C7C 120.6(4) . . ?
C5C C6C C7C 130.0(4) . . ?
C6C C7C H7CA 109.5 . . ?
C6C C7C H7CB 109.5 . . ?
H7CA C7C H7CB 109.5 . . ?
C6C C7C H7CC 109.5 . . ?
H7CA C7C H7CC 109.5 . . ?
H7CB C7C H7CC 109.5 . . ?
F4A B F2 117.1(7) . . ?
F4A B F4 52.6(4) . . ?
F2 B F4 109.63(10) . . ?
F4A B F1 133.2(7) . . ?
F2 B F1 109.64(10) . . ?
F4 B F1 109.62(10) . . ?
F4A B F3A 109.69(10) . . ?
F2 B F3A 126.1(8) . . ?
F4 B F3A 119.6(8) . . ?
F1 B F3A 34.9(4) . . ?
F4A B F2A 109.60(10) . . ?
F2 B F2A 30.3(4) . . ?
F4 B F2A 130.8(8) . . ?
F1 B F2A 111.8(8) . . ?
F3A B F2A 109.52(10) . . ?
F4A B F1A 109.43(10) . . ?
F2 B F1A 79.4(4) . . ?
F4 B F1A 57.2(4) . . ?
F1 B F1A 76.2(4) . . ?
F3A B F1A 109.30(10) . . ?
F2A B F1A 109.29(10) . . ?
F4A B F3 57.5(4) . . ?
F2 B F3 109.33(10) . . ?
F4 B F3 109.30(10) . . ?
F1 B F3 109.31(10) . . ?
F3A B F3 74.6(4) . . ?
F2A B F3 80.7(4) . . ?
F1A B F3 166.4(4) . . ?

loop_
_geom_bond_atom_site_label_1
_geom_bond_atom_site_label_2
_geom_bond_distance
_geom_bond_site_symmetry_2
_geom_bond_publ_flag
Fe N2C 1.991(3) . ?
Fe N2B 1.995(3) . ?
Fe N2A 1.998(3) . ?
Fe N1C 2.029(3) . ?
Fe N1A 2.031(3) . ?
Fe N1B 2.033(3) . ?
N C1B 1.426(6) . ?
N C1C 1.435(5) . ?
N C1A 1.438(5) . ?
N1A C3A 1.279(4) . ?
N1A C2A 1.475(4) . ?
N2A N3A 1.336(4) . ?
N2A C4A 1.351(4) . ?
N3A C6A 1.354(5) . ?
N3A H3AB 0.8600 . ?
N1B C3B 1.288(5) . ?
N1B C2B 1.457(5) . ?
N2B N3B 1.344(4) . ?
N2B C4B 1.362(5) . ?
N3B C6B 1.340(8) . ?
N3B H3BB 0.8600 . ?
N1C C3C 1.287(4) . ?
N1C C2C 1.454(4) . ?
N2C N3C 1.347(4) . ?
N2C C4C 1.347(4) . ?
N3C C6C 1.344(5) . ?
N3C H3CB 0.8600 . ?
C1A C2A 1.522(5) . ?
C1A H1AA 0.9700 . ?
C1A H1AB 0.9700 . ?
C2A H2AA 0.9700 . ?
C2A H2AB 0.9700 . ?
C3A C4A 1.443(4) . ?
C3A H3AA 0.9300 . ?
C4A C5A 1.384(5) . ?
C5A C6A 1.371(5) . ?
C5A H5AA 0.9300 . ?
C6A C7A 1.494(5) . ?
C7A H7AA 0.9600 . ?
C7A H7AB 0.9600 . ?
C7A H7AC 0.9600 . ?
C1B C2B 1.528(6) . ?
C1B H1BA 0.9700 . ?
C1B H1BB 0.9700 . ?
C2B H2BA 0.9700 . ?
C2B H2BB 0.9700 . ?
C3B C4B 1.424(6) . ?
C3B H3BA 0.9300 . ?
C4B C5B 1.388(6) . ?
C5B C6B 1.370(9) . ?
C5B H5BA 0.9300 . ?
C6B C7B 1.512(7) . ?
C7B H7BA 0.9600 . ?
C7B H7BB 0.9600 . ?
C7B H7BC 0.9600 . ?
C1C C2C 1.520(5) . ?
C1C H1CA 0.9700 . ?
C1C H1CB 0.9700 . ?
C2C H2CA 0.9700 . ?
C2C H2CB 0.9700 . ?
C3C C4C 1.444(5) . ?
C3C H3CA 0.9300 . ?
C4C C5C 1.395(5) . ?
C5C C6C 1.366(6) . ?
C5C H5CA 0.9300 . ?
C6C C7C 1.508(5) . ?
C7C H7CA 0.9600 . ?
C7C H7CB 0.9600 . ?
C7C H7CC 0.9600 . ?
B F4A 1.317(3) . ?
B F2 1.317(3) . ?
B F4 1.317(3) . ?
B F1 1.318(3) . ?
B F3A 1.318(3) . ?
B F2A 1.319(3) . ?
B F1A 1.321(3) . ?
B F3 1.321(3) . ?

loop_
_geom_hbond_atom_site_label_D
_geom_hbond_atom_site_label_H
_geom_hbond_atom_site_label_A
_geom_hbond_distance_DH
_geom_hbond_distance_HA
_geom_hbond_distance_DA
_geom_hbond_angle_DHA
_geom_hbond_site_symmetry_A
N3A H3AB N3C 0.86 1.96 2.788(4) 162.2 2_656
N3B H3BB N3B 0.86 1.91 2.744(9) 163.4 2_656
N3C H3CB N3A 0.86 1.97 2.788(4) 157.4 2_656
C3A H3AA F4 0.93 2.22 3.097(9) 157.0 .
C5A H5AA F2 0.93 2.46 3.304(11) 150.7 .
C2B H2BA F2A 0.97 2.43 3.345(9) 156.7 4_556
C2C H2CA F3 0.97 2.38 3.336(9) 169.8 1_565
C3C H3CA F3A 0.93 2.36 3.264(9) 162.6 1_565

loop_
_geom_torsion_atom_site_label_1
_geom_torsion_atom_site_label_2
_geom_torsion_atom_site_label_3
_geom_torsion_atom_site_label_4
_geom_torsion
_geom_torsion_site_symmetry_1
_geom_torsion_site_symmetry_2
_geom_torsion_site_symmetry_3
_geom_torsion_site_symmetry_4
_geom_torsion_publ_flag
N2C Fe N1A C3A 95.5(2) . . . . ?
N2B Fe N1A C3A -50.9(10) . . . . ?
N2A Fe N1A C3A 0.2(2) . . . . ?
N1C Fe N1A C3A 174.3(2) . . . . ?
N1B Fe N1A C3A -87.3(2) . . . . ?
N2C Fe N1A C2A -84.4(3) . . . . ?
N2B Fe N1A C2A 129.2(9) . . . . ?
N2A Fe N1A C2A -179.8(3) . . . . ?
N1C Fe N1A C2A -5.7(3) . . . . ?
N1B Fe N1A C2A 92.8(3) . . . . ?
N2C Fe N2A N3A 103.2(3) . . . . ?
N2B Fe N2A N3A 5.0(3) . . . . ?
N1C Fe N2A N3A 141.3(7) . . . . ?
N1A Fe N2A N3A -170.0(3) . . . . ?
N1B Fe N2A N3A -73.7(3) . . . . ?
N2C Fe N2A C4A -89.8(2) . . . . ?
N2B Fe N2A C4A 171.9(2) . . . . ?
N1C Fe N2A C4A -51.7(8) . . . . ?
N1A Fe N2A C4A -3.0(2) . . . . ?
N1B Fe N2A C4A 93.2(2) . . . . ?
C4A N2A N3A C6A 0.5(4) . . . . ?
Fe N2A N3A C6A 168.2(3) . . . . ?
N2C Fe N1B C3B -41.8(14) . . . . ?
N2B Fe N1B C3B -0.9(3) . . . . ?
N2A Fe N1B C3B 96.6(3) . . . . ?
N1C Fe N1B C3B -88.0(3) . . . . ?
N1A Fe N1B C3B 175.2(3) . . . . ?
N2C Fe N1B C2B 137.1(13) . . . . ?
N2B Fe N1B C2B 178.1(3) . . . . ?
N2A Fe N1B C2B -84.5(3) . . . . ?
N1C Fe N1B C2B 91.0(3) . . . . ?
N1A Fe N1B C2B -5.8(3) . . . . ?
N2C Fe N2B N3B 10.1(3) . . . . ?
N2A Fe N2B N3B 105.9(3) . . . . ?
N1C Fe N2B N3B -68.7(3) . . . . ?
N1A Fe N2B N3B 156.2(8) . . . . ?
N1B Fe N2B N3B -166.8(4) . . . . ?
N2C Fe N2B C4B 174.5(2) . . . . ?
N2A Fe N2B C4B -89.7(3) . . . . ?
N1C Fe N2B C4B 95.7(3) . . . . ?
N1A Fe N2B C4B -39.4(11) . . . . ?
N1B Fe N2B C4B -2.4(2) . . . . ?
C4B N2B N3B C6B -0.1(5) . . . . ?
Fe N2B N3B C6B 165.1(3) . . . . ?
N2C Fe N1C C3C 0.6(2) . . . . ?
N2B Fe N1C C3C 98.6(3) . . . . ?
N2A Fe N1C C3C -38.2(9) . . . . ?
N1A Fe N1C C3C -86.0(3) . . . . ?
N1B Fe N1C C3C 177.2(2) . . . . ?
N2C Fe N1C C2C -178.6(3) . . . . ?
N2B Fe N1C C2C -80.7(3) . . . . ?
N2A Fe N1C C2C 142.5(7) . . . . ?
N1A Fe N1C C2C 94.7(3) . . . . ?
N1B Fe N1C C2C -2.0(3) . . . . ?
N2B Fe N2C N3C 104.5(3) . . . . ?
N2A Fe N2C N3C 6.7(3) . . . . ?
N1C Fe N2C N3C -168.3(3) . . . . ?
N1A Fe N2C N3C -71.9(3) . . . . ?
N1B Fe N2C N3C 144.9(13) . . . . ?
N2B Fe N2C C4C -91.9(3) . . . . ?
N2A Fe N2C C4C 170.4(2) . . . . ?
N1C Fe N2C C4C -4.7(2) . . . . ?
N1A Fe N2C C4C 91.7(2) . . . . ?
N1B Fe N2C C4C -51.4(14) . . . . ?
C4C N2C N3C C6C 0.2(4) . . . . ?
Fe N2C N3C C6C 164.7(3) . . . . ?
C1B N C1A C2A -119.7(4) . . . . ?
C1C N C1A C2A 79.5(4) . . . . ?
C3A N1A C2A C1A 102.7(4) . . . . ?
Fe N1A C2A C1A -77.3(4) . . . . ?
N C1A C2A N1A 53.2(5) . . . . ?
C2A N1A C3A C4A -177.6(3) . . . . ?
Fe N1A C3A C4A 2.5(4) . . . . ?
N3A N2A C4A C5A -0.5(3) . . . . ?
Fe N2A C4A C5A -171.3(2) . . . . ?
N3A N2A C4A C3A 175.8(3) . . . . ?
Fe N2A C4A C3A 5.1(3) . . . . ?
N1A C3A C4A N2A -5.0(4) . . . . ?
N1A C3A C4A C5A 170.1(3) . . . . ?
N2A C4A C5A C6A 0.4(4) . . . . ?
C3A C4A C5A C6A -174.9(4) . . . . ?
N2A N3A C6A C5A -0.3(4) . . . . ?
N2A N3A C6A C7A -177.5(3) . . . . ?
C4A C5A C6A N3A -0.1(4) . . . . ?
C4A C5A C6A C7A 176.8(4) . . . . ?
C1C N C1B C2B -120.8(4) . . . . ?
C1A N C1B C2B 78.4(4) . . . . ?
C3B N1B C2B C1B 100.7(4) . . . . ?
Fe N1B C2B C1B -78.2(4) . . . . ?
N C1B C2B N1B 54.1(5) . . . . ?
C2B N1B C3B C4B -175.1(3) . . . . ?
Fe N1B C3B C4B 3.9(4) . . . . ?
N3B N2B C4B C5B -0.3(4) . . . . ?
Fe N2B C4B C5B -169.0(3) . . . . ?
N3B N2B C4B C3B 173.8(3) . . . . ?
Fe N2B C4B C3B 5.1(4) . . . . ?
N1B C3B C4B N2B -6.0(5) . . . . ?
N1B C3B C4B C5B 165.9(5) . . . . ?
N2B C4B C5B C6B 0.5(5) . . . . ?
C3B C4B C5B C6B -171.7(5) . . . . ?
N2B N3B C6B C5B 0.4(5) . . . . ?
N2B N3B C6B C7B -179.2(4) . . . . ?
C4B C5B C6B N3B -0.6(5) . . . . ?
C4B C5B C6B C7B 178.9(5) . . . . ?
C1B N C1C C2C 81.2(5) . . . . ?
C1A N C1C C2C -118.2(4) . . . . ?
C3C N1C C2C C1C 101.2(4) . . . . ?
Fe N1C C2C C1C -79.6(4) . . . . ?
N C1C C2C N1C 52.5(5) . . . . ?
C2C N1C C3C C4C -177.4(3) . . . . ?
Fe N1C C3C C4C 3.3(4) . . . . ?
N3C N2C C4C C5C 0.0(4) . . . . ?
Fe N2C C4C C5C -168.2(2) . . . . ?
N3C N2C C4C C3C 175.9(3) . . . . ?
Fe N2C C4C C3C 7.7(4) . . . . ?
N1C C3C C4C N2C -7.3(4) . . . . ?
N1C C3C C4C C5C 167.1(4) . . . . ?
N2C C4C C5C C6C -0.2(4) . . . . ?
C3C C4C C5C C6C -174.8(4) . . . . ?
N2C N3C C6C C5C -0.3(5) . . . . ?
N2C N3C C6C C7C -179.3(4) . . . . ?
C4C C5C C6C N3C 0.3(4) . . . . ?
C4C C5C C6C C7C 179.2(4) . . . . ?
